data_4304585
loop_
_publ_author_name
'Hiu Fung Lau'
'Pearly Chwee Ying Ang'
'Victor Wee Lin Ng'
'Seah Ling Kuan'
'Lai Yoong Goh'
'Alexey S. Borisov'
'Paul Hazendonk'
'Tracey L. Roemmele'
'Ren\'e T. Boer\'e'
'Richard D. Webster'

_publ_contact_author
;
 Dr. Lai Yoong Goh
 Professor Rene T. Boere
;
_publ_contact_author_email
;
 LaiYoongGoh@ntu.edu.sg.
 boere@uleth.ca
;
_publ_contact_author_fax
;
+65 6316 6984
+1-403-329-2057
;
_publ_contact_author_phone +65-6316-8792;
_publ_section_title
;
Coupling of CpCr(CO)3 and Heterocyclic Dithiadiazolyl Radicals. Synthetic,
X-ray Diffraction, Dynamic NMR, EPR, CV, and DFT Studies
;
_journal_name_full 'Inorganic Chemistry'
_journal_page_first 632
_journal_page_last 644
_journal_paper_doi 10.1021/ic702128f
_journal_volume 47
_journal_year 2008
_chemical_formula_sum 'C19 H17 Cr N3 O2 S2'
_chemical_formula_weight 435.48
_chemical_name_systematic
; 
 ? 
;
_space_group_IT_number 2
_symmetry_cell_setting triclinic
_symmetry_space_group_name_Hall '-P 1'
_symmetry_space_group_name_H-M 'P -1'
_atom_sites_solution_hydrogens geom
_atom_sites_solution_primary direct
_atom_sites_solution_secondary difmap
_audit_creation_method SHELXL-97
_cell_angle_alpha 106.480(5)
_cell_angle_beta 91.552(4)
_cell_angle_gamma 92.249(4)
_cell_formula_units_Z 2
_cell_length_a 6.3689(15)
_cell_length_b 12.436(3)
_cell_length_c 12.857(3)
_cell_measurement_reflns_used 524
_cell_measurement_temperature 295(2)
_cell_measurement_theta_max 18.83
_cell_measurement_theta_min 2.70
_cell_volume 975.0(4)
_computing_cell_refinement 'Bruker SMART'
_computing_data_collection 'Bruker SMART'
_computing_data_reduction 'Bruker SAINT'
_computing_molecular_graphics 'Bruker SHELXTL'
_computing_publication_material 'Bruker SHELXTL'
_computing_structure_refinement 'SHELXL-97 (Sheldrick, 1997)'
_computing_structure_solution 'SHELXS-97 (Sheldrick, 1990)'
_diffrn_ambient_temperature 295(2)
_diffrn_measured_fraction_theta_full 0.993
_diffrn_measured_fraction_theta_max 0.993
_diffrn_measurement_device_type 'CCD area detector'
_diffrn_measurement_method 'phi and omega scans'
_diffrn_radiation_monochromator graphite
_diffrn_radiation_source 'fine-focus sealed tube'
_diffrn_radiation_type MoK\a
_diffrn_radiation_wavelength 0.71073
_diffrn_reflns_av_R_equivalents 0.0483
_diffrn_reflns_av_sigmaI/netI 0.1081
_diffrn_reflns_limit_h_max 6
_diffrn_reflns_limit_h_min -7
_diffrn_reflns_limit_k_max 14
_diffrn_reflns_limit_k_min -12
_diffrn_reflns_limit_l_max 15
_diffrn_reflns_limit_l_min -15
_diffrn_reflns_number 5146
_diffrn_reflns_theta_full 25.00
_diffrn_reflns_theta_max 25.00
_diffrn_reflns_theta_min 1.65
_exptl_absorpt_coefficient_mu 0.820
_exptl_absorpt_correction_T_max 0.9679
_exptl_absorpt_correction_T_min 0.8598
_exptl_absorpt_correction_type multi-scan
_exptl_absorpt_process_details
; 
SADABS (Sheldrick, 2004)
;
_exptl_crystal_colour 'Dark Red'
_exptl_crystal_density_diffrn 1.483
_exptl_crystal_density_meas 0
_exptl_crystal_density_method 'not measured'
_exptl_crystal_description 'Thin Plate'
_exptl_crystal_F_000 448
_exptl_crystal_size_max 0.19
_exptl_crystal_size_mid 0.10
_exptl_crystal_size_min 0.04
_refine_diff_density_max 0.476
_refine_diff_density_min -0.278
_refine_diff_density_rms 0.080
_refine_ls_extinction_method none
_refine_ls_goodness_of_fit_ref 0.940
_refine_ls_hydrogen_treatment riding
_refine_ls_matrix_type full
_refine_ls_number_parameters 259
_refine_ls_number_reflns 3418
_refine_ls_number_restraints 18
_refine_ls_restrained_S_all 0.944
_refine_ls_R_factor_all 0.1359
_refine_ls_R_factor_gt 0.0703
_refine_ls_shift/su_max 0.000
_refine_ls_shift/su_mean 0.000
_refine_ls_structure_factor_coef Fsqd
_refine_ls_weighting_details 'calc w=1/[\s^2^(Fo^2^)+(0.0797P)^2^+0.0000P] where P=(Fo^2^+2Fc^2^)/3'
_refine_ls_weighting_scheme calc
_refine_ls_wR_factor_gt 0.1446
_refine_ls_wR_factor_ref 0.1690
_reflns_number_gt 1864
_reflns_number_total 3418
_reflns_threshold_expression >2sigma(I)
_cod_data_source_file ic702128f-file001_5.cif
_cod_data_source_block 3e
_cod_depositor_comments
;
The following automatic conversions were performed:
'_symmetry_cell_setting' value 'Triclinic' changed to 'triclinic'
according to '/home/saulius/struct/CIF-dictionaries/cif_core.dic'
dictionary named 'cif_core.dic' version 2.4.1 from 2010-06-29.

Automatic conversion script
Id: cif_fix_enum 1527 2010-12-29 10:47:43Z saulius 
;
_cod_original_cell_volume 974.9(4)
_cod_database_code 4304585

loop_
_symmetry_equiv_pos_as_xyz
'x, y, z'
'-x, -y, -z'

loop_
_atom_site_label
_atom_site_type_symbol
_atom_site_fract_x
_atom_site_fract_y
_atom_site_fract_z
_atom_site_U_iso_or_equiv
_atom_site_adp_type
_atom_site_occupancy
_atom_site_symmetry_multiplicity
_atom_site_calc_flag
_atom_site_refinement_flags
_atom_site_disorder_assembly
_atom_site_disorder_group
Cr1 Cr 1.00537(14) 0.43763(8) 0.75044(8) 0.0464(3) Uani 1 1 d . . .
S1 S 1.1365(3) 0.33755(14) 0.86651(15) 0.0600(5) Uani 1 1 d . . .
S2 S 1.1173(3) 0.25183(14) 0.69604(15) 0.0584(5) Uani 1 1 d . . .
N1 N 0.9515(8) 0.2561(4) 0.8943(4) 0.0539(14) Uani 1 1 d . . .
N2 N 0.9367(8) 0.1602(4) 0.7089(5) 0.0570(14) Uani 1 1 d . . .
N3 N 0.1782(10) 0.1398(5) 1.1054(5) 0.0783(19) Uani 1 1 d . . .
C1 C 0.8597(9) 0.1816(5) 0.8074(6) 0.0482(15) Uani 1 1 d . . .
C2 C 0.6683(9) 0.1151(5) 0.8228(5) 0.0486(15) Uani 1 1 d . . .
C3 C 0.5650(10) 0.1456(5) 0.9198(5) 0.0492(16) Uani 1 1 d . . .
H3 H 0.6171 0.2049 0.9777 0.059 Uiso 1 1 calc R . .
C4 C 0.3793(10) 0.0840(5) 0.9277(5) 0.0475(15) Uani 1 1 d . . .
C5 C 0.3016(10) -0.0036(5) 0.8407(5) 0.0521(16) Uani 1 1 d . . .
H5 H 0.1771 -0.0422 0.8475 0.062 Uiso 1 1 calc R . .
C6 C 0.4046(9) -0.0352(5) 0.7437(5) 0.0455(15) Uani 1 1 d . A .
C7 C 0.5868(9) 0.0269(5) 0.7368(5) 0.0467(15) Uani 1 1 d . . .
H7 H 0.6572 0.0088 0.6722 0.056 Uiso 1 1 calc R . .
C8 C 0.2652(11) 0.1144(6) 1.0263(6) 0.0605(18) Uani 1 1 d . . .
C9 C 0.3236(11) -0.1359(6) 0.6507(6) 0.0604(18) Uani 1 1 d . . .
C10 C 0.454(3) -0.1584(13) 0.5501(12) 0.098(5) Uani 0.60 1 d PU A 1
H10A H 0.3936 -0.2225 0.4955 0.146 Uiso 0.60 1 calc PR A 1
H10B H 0.5953 -0.1728 0.5685 0.146 Uiso 0.60 1 calc PR A 1
H10C H 0.4558 -0.0940 0.5229 0.146 Uiso 0.60 1 calc PR A 1
C11 C 0.324(3) -0.2395(10) 0.6947(12) 0.097(5) Uani 0.60 1 d PU A 1
H11A H 0.2742 -0.3050 0.6385 0.146 Uiso 0.60 1 calc PR A 1
H11B H 0.2341 -0.2280 0.7552 0.146 Uiso 0.60 1 calc PR A 1
H11C H 0.4648 -0.2497 0.7178 0.146 Uiso 0.60 1 calc PR A 1
C12 C 0.092(2) -0.1216(14) 0.6190(14) 0.096(5) Uani 0.60 1 d PU A 1
H12A H 0.0433 -0.1853 0.5606 0.145 Uiso 0.60 1 calc PR A 1
H12B H 0.0839 -0.0546 0.5963 0.145 Uiso 0.60 1 calc PR A 1
H12C H 0.0069 -0.1158 0.6805 0.145 Uiso 0.60 1 calc PR A 1
C10A C 0.485(5) -0.227(2) 0.635(2) 0.140(7) Uani 0.40 1 d P A 2
H10D H 0.6207 -0.1967 0.6233 0.210 Uiso 0.40 1 calc PR A 2
H10E H 0.4428 -0.2888 0.5725 0.210 Uiso 0.40 1 calc PR A 2
H10F H 0.4938 -0.2535 0.6979 0.210 Uiso 0.40 1 calc PR A 2
C11A C 0.115(5) -0.183(2) 0.667(2) 0.140(7) Uani 0.40 1 d P A 2
H11D H 0.1220 -0.2102 0.7297 0.210 Uiso 0.40 1 calc PR A 2
H11E H 0.0734 -0.2445 0.6041 0.210 Uiso 0.40 1 calc PR A 2
H11F H 0.0141 -0.1264 0.6768 0.210 Uiso 0.40 1 calc PR A 2
C12A C 0.280(6) -0.093(2) 0.554(2) 0.140(7) Uani 0.40 1 d P A 2
H12D H 0.4087 -0.0629 0.5340 0.210 Uiso 0.40 1 calc PR A 2
H12E H 0.1801 -0.0360 0.5722 0.210 Uiso 0.40 1 calc PR A 2
H12F H 0.2247 -0.1543 0.4944 0.210 Uiso 0.40 1 calc PR A 2
C13 C 0.7885(10) 0.5583(6) 0.7240(7) 0.066(2) Uani 1 1 d . . .
H13 H 0.8247 0.6212 0.6951 0.079 Uiso 1 1 calc R . .
C14 C 0.7859(10) 0.5635(6) 0.8329(7) 0.0660(19) Uani 1 1 d . . .
H14 H 0.8259 0.6256 0.8909 0.079 Uiso 1 1 calc R . .
C15 C 0.7113(10) 0.4571(7) 0.8398(6) 0.066(2) Uani 1 1 d . . .
H15 H 0.6941 0.4368 0.9034 0.079 Uiso 1 1 calc R . .
C16 C 0.6682(10) 0.3883(6) 0.7349(7) 0.065(2) Uani 1 1 d . . .
H16 H 0.6166 0.3140 0.7163 0.078 Uiso 1 1 calc R . .
C17 C 0.7160(10) 0.4500(6) 0.6619(6) 0.0628(19) Uani 1 1 d . . .
H17 H 0.7023 0.4243 0.5866 0.075 Uiso 1 1 calc R . .
C18 C 1.2080(10) 0.5416(5) 0.8242(6) 0.0571(17) Uani 1 1 d . . .
O18 O 1.3282(8) 0.6119(4) 0.8726(5) 0.0886(17) Uani 1 1 d . . .
C19 C 1.1510(11) 0.4438(5) 0.6301(6) 0.0578(18) Uani 1 1 d . . .
O19 O 1.2373(8) 0.4478(5) 0.5537(4) 0.0862(16) Uani 1 1 d . . .

loop_
_atom_site_aniso_label
_atom_site_aniso_U_11
_atom_site_aniso_U_22
_atom_site_aniso_U_33
_atom_site_aniso_U_23
_atom_site_aniso_U_13
_atom_site_aniso_U_12
Cr1 0.0437(6) 0.0404(6) 0.0544(7) 0.0131(5) -0.0002(5) -0.0030(4)
S1 0.0546(10) 0.0563(11) 0.0708(13) 0.0245(9) -0.0163(9) -0.0120(8)
S2 0.0546(10) 0.0457(10) 0.0736(13) 0.0146(9) 0.0126(9) -0.0004(8)
N1 0.065(3) 0.048(3) 0.053(4) 0.023(3) -0.004(3) -0.006(3)
N2 0.059(3) 0.041(3) 0.068(4) 0.011(3) 0.008(3) -0.004(2)
N3 0.089(5) 0.080(5) 0.066(5) 0.019(4) 0.023(4) 0.004(4)
C1 0.049(4) 0.034(3) 0.064(5) 0.019(3) -0.007(3) -0.002(3)
C2 0.054(4) 0.035(3) 0.058(4) 0.016(3) 0.000(3) 0.004(3)
C3 0.065(4) 0.032(3) 0.048(4) 0.009(3) -0.004(3) 0.001(3)
C4 0.060(4) 0.035(3) 0.049(4) 0.016(3) 0.004(3) 0.000(3)
C5 0.056(4) 0.040(4) 0.064(5) 0.022(3) 0.003(3) -0.007(3)
C6 0.057(4) 0.029(3) 0.051(4) 0.014(3) -0.001(3) 0.000(3)
C7 0.062(4) 0.033(3) 0.043(4) 0.007(3) 0.000(3) 0.003(3)
C8 0.072(5) 0.051(4) 0.063(5) 0.023(4) 0.003(4) 0.000(3)
C9 0.064(4) 0.043(4) 0.071(5) 0.012(4) 0.001(4) -0.001(3)
C10 0.120(11) 0.069(9) 0.071(9) -0.029(7) 0.037(8) -0.045(8)
C11 0.158(13) 0.030(7) 0.101(10) 0.017(7) -0.008(9) -0.017(7)
C12 0.075(9) 0.097(11) 0.097(11) -0.002(8) -0.026(8) 0.005(8)
C10A 0.19(2) 0.090(13) 0.104(14) -0.026(10) -0.019(13) -0.032(13)
C11A 0.19(2) 0.090(13) 0.104(14) -0.026(10) -0.019(13) -0.032(13)
C12A 0.19(2) 0.090(13) 0.104(14) -0.026(10) -0.019(13) -0.032(13)
C13 0.060(4) 0.054(5) 0.094(6) 0.038(4) 0.003(4) 0.009(3)
C14 0.057(4) 0.058(5) 0.083(6) 0.017(4) 0.010(4) 0.012(3)
C15 0.051(4) 0.087(6) 0.072(6) 0.040(5) 0.013(4) 0.018(4)
C16 0.047(4) 0.061(5) 0.098(6) 0.040(5) 0.005(4) -0.008(3)
C17 0.055(4) 0.065(5) 0.066(5) 0.015(4) -0.012(3) 0.003(3)
C18 0.054(4) 0.040(4) 0.071(5) 0.007(4) 0.002(4) -0.004(3)
O18 0.070(3) 0.058(3) 0.116(5) -0.008(3) -0.005(3) -0.014(3)
C19 0.070(5) 0.046(4) 0.063(5) 0.025(4) 0.003(4) -0.001(3)
O19 0.091(4) 0.102(4) 0.077(4) 0.042(3) 0.022(3) 0.009(3)

loop_
_atom_type_symbol
_atom_type_description
_atom_type_scat_dispersion_real
_atom_type_scat_dispersion_imag
_atom_type_scat_source
C C 0.0033 0.0016 'International Tables Vol C Tables 4.2.6.8 and 6.1.1.4'
H H 0.0000 0.0000 'International Tables Vol C Tables 4.2.6.8 and 6.1.1.4'
N N 0.0061 0.0033 'International Tables Vol C Tables 4.2.6.8 and 6.1.1.4'
O O 0.0106 0.0060 'International Tables Vol C Tables 4.2.6.8 and 6.1.1.4'
S S 0.1246 0.1234 'International Tables Vol C Tables 4.2.6.8 and 6.1.1.4'
Cr Cr 0.3209 0.6236 'International Tables Vol C Tables 4.2.6.8 and 6.1.1.4'

loop_
_geom_angle_atom_site_label_1
_geom_angle_atom_site_label_2
_geom_angle_atom_site_label_3
_geom_angle
_geom_angle_site_symmetry_1
_geom_angle_site_symmetry_3
_geom_angle_publ_flag
C18 Cr1 C19 84.0(3) . . ?
C18 Cr1 C13 95.8(3) . . ?
C19 Cr1 C13 91.1(3) . . ?
C18 Cr1 C17 133.0(3) . . ?
C19 Cr1 C17 88.4(3) . . ?
C13 Cr1 C17 37.9(2) . . ?
C18 Cr1 C16 145.5(3) . . ?
C19 Cr1 C16 120.4(3) . . ?
C13 Cr1 C16 62.4(3) . . ?
C17 Cr1 C16 37.4(2) . . ?
C18 Cr1 C14 84.2(3) . . ?
C19 Cr1 C14 124.4(3) . . ?
C13 Cr1 C14 36.9(2) . . ?
C17 Cr1 C14 62.6(3) . . ?
C16 Cr1 C14 62.2(3) . . ?
C18 Cr1 C15 110.4(3) . . ?
C19 Cr1 C15 149.9(3) . . ?
C13 Cr1 C15 62.1(3) . . ?
C17 Cr1 C15 62.2(3) . . ?
C16 Cr1 C15 36.8(2) . . ?
C14 Cr1 C15 37.4(2) . . ?
C18 Cr1 S1 81.7(2) . . ?
C19 Cr1 S1 120.0(2) . . ?
C13 Cr1 S1 148.2(2) . . ?
C17 Cr1 S1 139.5(2) . . ?
C16 Cr1 S1 102.66(19) . . ?
C14 Cr1 S1 111.6(2) . . ?
C15 Cr1 S1 88.88(18) . . ?
C18 Cr1 S2 114.1(2) . . ?
C19 Cr1 S2 80.8(2) . . ?
C13 Cr1 S2 147.7(2) . . ?
C17 Cr1 S2 110.21(19) . . ?
C16 Cr1 S2 94.9(2) . . ?
C14 Cr1 S2 151.6(2) . . ?
C15 Cr1 S2 114.1(2) . . ?
S1 Cr1 S2 54.14(7) . . ?
N1 S1 S2 93.3(2) . . ?
N1 S1 Cr1 110.99(19) . . ?
S2 S1 Cr1 63.10(7) . . ?
N2 S2 S1 93.5(2) . . ?
N2 S2 Cr1 112.6(2) . . ?
S1 S2 Cr1 62.76(7) . . ?
C1 N1 S1 114.5(4) . . ?
C1 N2 S2 114.5(4) . . ?
N2 C1 N1 122.9(6) . . ?
N2 C1 C2 118.6(6) . . ?
N1 C1 C2 118.4(6) . . ?
C3 C2 C7 120.2(6) . . ?
C3 C2 C1 120.3(6) . . ?
C7 C2 C1 119.4(6) . . ?
C2 C3 C4 118.0(6) . . ?
C5 C4 C3 120.7(6) . . ?
C5 C4 C8 119.6(6) . . ?
C3 C4 C8 119.7(6) . . ?
C4 C5 C6 121.8(6) . . ?
C7 C6 C5 116.8(5) . . ?
C7 C6 C9 122.0(6) . . ?
C5 C6 C9 121.2(6) . . ?
C6 C7 C2 122.6(6) . . ?
N3 C8 C4 178.7(8) . . ?
C11A C9 C12A 102.0(18) . . ?
C11A C9 C10 130.3(13) . . ?
C12A C9 C10 54.6(13) . . ?
C11A C9 C6 114.5(12) . . ?
C12A C9 C6 107.1(10) . . ?
C10 C9 C6 114.3(7) . . ?
C11A C9 C10A 109.5(18) . . ?
C12A C9 C10A 115.5(18) . . ?
C10 C9 C10A 62.0(13) . . ?
C6 C9 C10A 108.4(10) . . ?
C11A C9 C11 64.1(14) . . ?
C12A C9 C11 146.1(11) . . ?
C10 C9 C11 109.0(10) . . ?
C6 C9 C11 106.8(7) . . ?
C10A C9 C11 51.1(13) . . ?
C11A C9 C12 43.5(13) . . ?
C12A C9 C12 61.5(14) . . ?
C10 C9 C12 109.3(11) . . ?
C6 C9 C12 110.2(8) . . ?
C10A C9 C12 140.1(12) . . ?
C11 C9 C12 106.9(11) . . ?
C14 C13 C17 108.9(6) . . ?
C14 C13 Cr1 72.8(4) . . ?
C17 C13 Cr1 71.3(4) . . ?
C13 C14 C15 107.5(7) . . ?
C13 C14 Cr1 70.3(4) . . ?
C15 C14 Cr1 71.6(4) . . ?
C16 C15 C14 108.1(6) . . ?
C16 C15 Cr1 71.2(4) . . ?
C14 C15 Cr1 70.9(4) . . ?
C15 C16 C17 108.3(6) . . ?
C15 C16 Cr1 72.0(4) . . ?
C17 C16 Cr1 70.4(4) . . ?
C16 C17 C13 107.2(7) . . ?
C16 C17 Cr1 72.2(4) . . ?
C13 C17 Cr1 70.8(4) . . ?
O18 C18 Cr1 176.2(6) . . ?
O19 C19 Cr1 178.4(6) . . ?

loop_
_geom_bond_atom_site_label_1
_geom_bond_atom_site_label_2
_geom_bond_distance
_geom_bond_site_symmetry_2
_geom_bond_publ_flag
Cr1 C18 1.829(7) . ?
Cr1 C19 1.844(8) . ?
Cr1 C13 2.168(6) . ?
Cr1 C17 2.174(6) . ?
Cr1 C16 2.198(6) . ?
Cr1 C14 2.200(7) . ?
Cr1 C15 2.209(6) . ?
Cr1 S1 2.3540(19) . ?
Cr1 S2 2.361(2) . ?
S1 N1 1.636(5) . ?
S1 S2 2.146(3) . ?
S2 N2 1.632(5) . ?
N1 C1 1.335(7) . ?
N2 C1 1.329(8) . ?
N3 C8 1.141(8) . ?
C1 C2 1.496(8) . ?
C2 C3 1.388(8) . ?
C2 C7 1.389(8) . ?
C3 C4 1.406(8) . ?
C4 C5 1.385(8) . ?
C4 C8 1.442(9) . ?
C5 C6 1.389(8) . ?
C6 C7 1.388(8) . ?
C6 C9 1.526(9) . ?
C9 C11A 1.48(3) . ?
C9 C12A 1.51(3) . ?
C9 C10 1.521(15) . ?
C9 C10A 1.54(3) . ?
C9 C11 1.547(15) . ?
C9 C12 1.547(16) . ?
C13 C14 1.383(9) . ?
C13 C17 1.409(9) . ?
C14 C15 1.415(9) . ?
C15 C16 1.391(9) . ?
C16 C17 1.403(9) . ?
C18 O18 1.162(7) . ?
C19 O19 1.151(7) . ?
